data_1561786
loop_
_publ_author_name
'Tang, Chunying'
'Lu, Jialin'
'Han, Jingyu'
'Liu, Yun'
'Shen, Yali'
'Jia, Dingxian'

_publ_section_title
;
 Complexations of Ln(III) with SnS4H and Sn2S6: Solvothermal syntheses and
 characterizations of lanthanide coordination polymers with thiostannate
 and polyamine mixed ligands
;
_journal_name_full 'Journal of Solid State Chemistry'
_journal_page_first 118
_journal_page_last 125
_journal_paper_doi 10.1016/j.jssc.2015.06.008
_journal_volume 230
_journal_year 2015
_chemical_formula_moiety 'C10 H29 La N6 S4 Sn'
_chemical_formula_sum 'C10 H29 La N6 S4 Sn'
_chemical_formula_weight 619.23
_space_group_IT_number 2
_space_group_name_Hall '-P 1'
_space_group_name_H-M_alt 'P -1'
_symmetry_cell_setting triclinic
_symmetry_Int_Tables_number 2
_symmetry_space_group_name_Hall '-P 1'
_symmetry_space_group_name_H-M 'P -1'
_atom_sites_solution_hydrogens geom
_atom_sites_solution_primary direct
_atom_sites_solution_secondary difmap
_audit_creation_method SHELXL-97
_cell_angle_alpha 79.21(2)
_cell_angle_beta 85.53(3)
_cell_angle_gamma 63.737(17)
_cell_formula_units_Z 2
_cell_length_a 8.609(4)
_cell_length_b 9.327(4)
_cell_length_c 14.649(6)
_cell_measurement_reflns_used 5467
_cell_measurement_temperature 223(2)
_cell_measurement_theta_max 25.35
_cell_measurement_theta_min 2.5
_cell_volume 1036.2(8)
_computing_cell_refinement CrystalClear
_computing_data_collection CrystalClear
_computing_data_reduction CrystalStructure
_computing_structure_refinement 'SHELXL-97 (Sheldrick, 1997)'
_computing_structure_solution 'SHELXS-97 (Sheldrick, 1990)'
_diffrn_ambient_temperature 223(2)
_diffrn_detector_area_resol_mean 14.63
_diffrn_measured_fraction_theta_full 0.991
_diffrn_measured_fraction_theta_max 0.991
_diffrn_measurement_device_type 'Rigaku Saturn'
_diffrn_measurement_method \w
_diffrn_radiation_monochromator graphite
_diffrn_radiation_source 'fine-focus sealed tube'
_diffrn_radiation_type MoK\a
_diffrn_radiation_wavelength 0.71075
_diffrn_reflns_av_R_equivalents 0.0630
_diffrn_reflns_av_sigmaI/netI 0.0482
_diffrn_reflns_limit_h_max 10
_diffrn_reflns_limit_h_min -10
_diffrn_reflns_limit_k_max 11
_diffrn_reflns_limit_k_min -11
_diffrn_reflns_limit_l_max 16
_diffrn_reflns_limit_l_min -17
_diffrn_reflns_number 6986
_diffrn_reflns_theta_full 25.35
_diffrn_reflns_theta_max 25.35
_diffrn_reflns_theta_min 2.63
_exptl_absorpt_coefficient_mu 3.645
_exptl_absorpt_correction_T_max 0.5293
_exptl_absorpt_correction_T_min 0.5293
_exptl_absorpt_correction_type multi-scan
_exptl_absorpt_process_details 'Jacobson, R. (1998) Private communication'
_exptl_crystal_colour colorless
_exptl_crystal_density_diffrn 1.984
_exptl_crystal_density_method 'not measured'
_exptl_crystal_description block
_exptl_crystal_F_000 604
_exptl_crystal_size_max 0.20
_exptl_crystal_size_mid 0.20
_exptl_crystal_size_min 0.20
_refine_diff_density_max 1.976
_refine_diff_density_min -1.572
_refine_diff_density_rms 0.287
_refine_ls_extinction_coef 0.173(8)
_refine_ls_extinction_expression Fc^*^=kFc[1+0.001xFc^2^\l^3^/sin(2\q)]^-1/4^
_refine_ls_extinction_method SHELXL
_refine_ls_goodness_of_fit_ref 1.109
_refine_ls_hydrogen_treatment constr
_refine_ls_matrix_type full
_refine_ls_number_parameters 190
_refine_ls_number_reflns 3764
_refine_ls_number_restraints 6
_refine_ls_restrained_S_all 1.112
_refine_ls_R_factor_all 0.0511
_refine_ls_R_factor_gt 0.0505
_refine_ls_shift/su_max 0.000
_refine_ls_shift/su_mean 0.000
_refine_ls_structure_factor_coef Fsqd
_refine_ls_weighting_details 'calc w=1/[\s^2^(Fo^2^)+(0.1269P)^2^+3.9619P] where P=(Fo^2^+2Fc^2^)/3'
_refine_ls_weighting_scheme calc
_refine_ls_wR_factor_gt 0.0912
_refine_ls_wR_factor_ref 0.1023
_reflns_number_gt 3679
_reflns_number_total 3764
_reflns_threshold_expression >2sigma(I)
_cod_data_source_file JSSC-2015-230-118.cif
_cod_data_source_block complex_1a
_cod_original_cell_volume 1036.3(8)
_cod_database_code 1561786

loop_
_symmetry_equiv_pos_as_xyz
'x, y, z'
'-x, -y, -z'

loop_
_atom_site_label
_atom_site_type_symbol
_atom_site_fract_x
_atom_site_fract_y
_atom_site_fract_z
_atom_site_U_iso_or_equiv
_atom_site_adp_type
_atom_site_occupancy
_atom_site_symmetry_multiplicity
_atom_site_calc_flag
_atom_site_refinement_flags
_atom_site_disorder_assembly
_atom_site_disorder_group
Sn1 Sn -0.22371(6) 0.39818(6) 0.23585(3) 0.0194(3) Uani 1 1 d D . .
S1 S -0.1479(2) 0.5637(2) 0.30687(14) 0.0270(5) Uani 1 1 d . . .
S2 S 0.0081(2) 0.2812(2) 0.13589(13) 0.0231(5) Uani 1 1 d . . .
S3 S -0.4956(3) 0.5126(3) 0.16536(16) 0.0335(5) Uani 1 1 d . . .
S4 S -0.2073(4) 0.1708(3) 0.36199(19) 0.0434(7) Uani 1 1 d D . .
H1 H -0.1526 0.1902 0.4240 0.05(3) Uiso 1 1 d RD . .
La1 La 0.20807(5) 0.42421(4) 0.21660(2) 0.0149(3) Uani 1 1 d . . .
N1 N 0.0190(10) 0.7034(9) 0.1023(5) 0.0350(17) Uani 1 1 d . . .
H1A H 0.0499 0.6885 0.0428 0.042 Uiso 1 1 calc R . .
H1B H -0.0944 0.7234 0.1085 0.042 Uiso 1 1 calc R . .
N2 N 0.1556(10) 0.7085(9) 0.2718(5) 0.0287(15) Uani 1 1 d . . .
H2 H 0.2570 0.7160 0.2540 0.034 Uiso 1 1 calc R . .
N3 N 0.269(2) 0.4140(14) 0.3971(6) 0.072(2) Uani 1 1 d . . .
H3 H 0.1532 0.4550 0.4117 0.086 Uiso 1 1 calc R . .
N4 N 0.2477(11) 0.1482(10) 0.3427(6) 0.0360(18) Uani 1 1 d . . .
H4 H 0.1542 0.1300 0.3329 0.043 Uiso 1 1 calc R . .
N5 N 0.4892(9) 0.1394(9) 0.1944(6) 0.0381(18) Uani 1 1 d . . .
H5 H 0.5794 0.1324 0.2276 0.046 Uiso 1 1 calc R . .
N6 N 0.3014(11) 0.3851(10) 0.0391(5) 0.0336(16) Uani 1 1 d . . .
H6A H 0.2035 0.4287 0.0039 0.040 Uiso 1 1 calc R . .
H6B H 0.3625 0.4430 0.0179 0.040 Uiso 1 1 calc R . .
C1 C 0.0345(14) 0.8467(11) 0.1167(7) 0.041(2) Uani 1 1 d . . .
H1C H -0.0595 0.9440 0.0836 0.049 Uiso 1 1 calc R . .
H1D H 0.1447 0.8428 0.0912 0.049 Uiso 1 1 calc R . .
C2 C 0.0264(15) 0.8561(11) 0.2190(8) 0.042(2) Uani 1 1 d . . .
H2A H 0.0457 0.9488 0.2273 0.051 Uiso 1 1 calc R . .
H2B H -0.0892 0.8735 0.2426 0.051 Uiso 1 1 calc R . .
C3 C 0.1543(15) 0.7052(13) 0.3714(7) 0.046(2) Uani 1 1 d D . .
H3A H 0.0389 0.7234 0.3957 0.056 Uiso 1 1 calc R . .
H3B H 0.1780 0.7936 0.3834 0.056 Uiso 1 1 calc R . .
C4 C 0.286(2) 0.5472(15) 0.4217(8) 0.072(2) Uani 1 1 d D . .
H4A H 0.4025 0.5376 0.4061 0.086 Uiso 1 1 calc R . .
H4B H 0.2705 0.5445 0.4889 0.086 Uiso 1 1 calc R . .
C5 C 0.310(2) 0.2720(17) 0.4610(8) 0.072(2) Uani 1 1 d D . .
H5A H 0.2674 0.3012 0.5221 0.086 Uiso 1 1 calc R . .
H5B H 0.4360 0.2115 0.4653 0.086 Uiso 1 1 calc R . .
C6 C 0.2392(18) 0.1643(15) 0.4402(7) 0.056(3) Uani 1 1 d D . .
H6C H 0.3027 0.0565 0.4772 0.068 Uiso 1 1 calc R . .
H6D H 0.1179 0.2054 0.4598 0.068 Uiso 1 1 calc R . .
C7 C 0.401(2) 0.0011(13) 0.3262(8) 0.075(5) Uani 1 1 d D . .
H7A H 0.3743 -0.0919 0.3461 0.090 Uiso 1 1 calc R . .
H7B H 0.4952 -0.0140 0.3659 0.090 Uiso 1 1 calc R . .
C8 C 0.4652(18) -0.0022(15) 0.2282(10) 0.069(4) Uani 1 1 d D . .
H8A H 0.5752 -0.0989 0.2261 0.083 Uiso 1 1 calc R . .
H8B H 0.3811 -0.0070 0.1889 0.083 Uiso 1 1 calc R . .
C9 C 0.5443(16) 0.141(2) 0.0938(11) 0.079(5) Uani 1 1 d D . .
H9A H 0.6222 0.1932 0.0818 0.094 Uiso 1 1 calc R . .
H9B H 0.6104 0.0282 0.0840 0.094 Uiso 1 1 calc R . .
C10 C 0.401(2) 0.2243(14) 0.0248(8) 0.067(4) Uani 1 1 d D . .
H10A H 0.4483 0.2239 -0.0383 0.081 Uiso 1 1 calc R . .
H10B H 0.3278 0.1670 0.0315 0.081 Uiso 1 1 calc R . .

loop_
_atom_site_aniso_label
_atom_site_aniso_U_11
_atom_site_aniso_U_22
_atom_site_aniso_U_33
_atom_site_aniso_U_23
_atom_site_aniso_U_13
_atom_site_aniso_U_12
Sn1 0.0141(4) 0.0244(4) 0.0219(4) -0.0014(3) 0.0016(2) -0.0116(3)
S1 0.0215(9) 0.0319(11) 0.0324(11) -0.0140(8) 0.0068(8) -0.0138(8)
S2 0.0210(9) 0.0297(10) 0.0227(9) -0.0079(7) 0.0027(7) -0.0139(8)
S3 0.0163(9) 0.0462(13) 0.0384(12) 0.0060(9) -0.0043(8) -0.0184(9)
S4 0.0462(14) 0.0437(14) 0.0392(13) 0.0133(11) -0.0005(11) -0.0263(12)
La1 0.0128(4) 0.0168(4) 0.0150(4) -0.0007(2) 0.0007(2) -0.0073(2)
N1 0.036(4) 0.033(4) 0.026(4) -0.003(3) -0.006(3) -0.006(3)
N2 0.034(4) 0.030(4) 0.030(4) -0.010(3) 0.004(3) -0.020(3)
N3 0.134(7) 0.062(4) 0.028(3) 0.000(3) -0.028(3) -0.049(5)
N4 0.035(4) 0.040(4) 0.035(4) 0.012(3) -0.014(3) -0.023(4)
N5 0.021(3) 0.027(4) 0.062(5) -0.014(4) -0.003(3) -0.003(3)
N6 0.040(4) 0.042(4) 0.026(4) -0.008(3) 0.006(3) -0.024(4)
C1 0.043(5) 0.024(4) 0.040(5) 0.008(4) -0.004(4) -0.006(4)
C2 0.051(6) 0.021(4) 0.055(6) -0.007(4) 0.003(5) -0.016(4)
C3 0.065(7) 0.051(6) 0.036(5) -0.020(5) 0.005(5) -0.032(6)
C4 0.134(7) 0.062(4) 0.028(3) 0.000(3) -0.028(3) -0.049(5)
C5 0.134(7) 0.062(4) 0.028(3) 0.000(3) -0.028(3) -0.049(5)
C6 0.069(8) 0.061(7) 0.028(5) 0.010(5) 0.005(5) -0.026(6)
C7 0.139(14) 0.019(5) 0.049(7) 0.010(4) -0.026(7) -0.020(7)
C8 0.052(7) 0.035(6) 0.109(12) -0.007(7) 0.004(8) -0.010(5)
C9 0.039(6) 0.081(10) 0.093(10) -0.060(9) 0.004(6) 0.011(6)
C10 0.100(11) 0.040(6) 0.050(7) -0.019(5) 0.029(7) -0.021(7)

loop_
_atom_type_symbol
_atom_type_description
_atom_type_scat_dispersion_real
_atom_type_scat_dispersion_imag
_atom_type_scat_source
C C 0.0033 0.0016 'International Tables Vol C Tables 4.2.6.8 and 6.1.1.4'
H H 0.0000 0.0000 'International Tables Vol C Tables 4.2.6.8 and 6.1.1.4'
N N 0.0061 0.0033 'International Tables Vol C Tables 4.2.6.8 and 6.1.1.4'
S S 0.1246 0.1234 'International Tables Vol C Tables 4.2.6.8 and 6.1.1.4'
Sn Sn -0.6537 1.4246 'International Tables Vol C Tables 4.2.6.8 and 6.1.1.4'
La La -0.2871 2.4523 'International Tables Vol C Tables 4.2.6.8 and 6.1.1.4'

loop_
_geom_angle_atom_site_label_1
_geom_angle_atom_site_label_2
_geom_angle_atom_site_label_3
_geom_angle
_geom_angle_site_symmetry_1
_geom_angle_site_symmetry_3
S3 Sn1 S1 118.16(9) . .
S3 Sn1 S2 113.95(8) . .
S1 Sn1 S2 104.78(7) . .
S3 Sn1 S4 108.08(9) . .
S1 Sn1 S4 105.34(9) . .
S2 Sn1 S4 105.54(9) . .
Sn1 S1 La1 89.04(7) . .
Sn1 S2 La1 89.80(7) . .
Sn1 S3 La1 128.18(9) . 1_455
Sn1 S4 H1 104.5 . .
N1 La1 N6 71.2(2) . .
N1 La1 N3 122.6(3) . .
N6 La1 N3 154.4(4) . .
N1 La1 N5 134.7(3) . .
N6 La1 N5 64.2(3) . .
N3 La1 N5 96.8(3) . .
N1 La1 N2 62.9(2) . .
N6 La1 N2 119.1(2) . .
N3 La1 N2 61.9(3) . .
N5 La1 N2 136.0(2) . .
N1 La1 N4 153.2(2) . .
N6 La1 N4 116.8(3) . .
N3 La1 N4 62.0(3) . .
N5 La1 N4 62.8(3) . .
N2 La1 N4 122.4(2) . .
N1 La1 S3 84.81(19) . 1_655
N6 La1 S3 70.88(18) . 1_655
N3 La1 S3 88.1(3) . 1_655
N5 La1 S3 74.36(18) . 1_655
N2 La1 S3 67.35(16) . 1_655
N4 La1 S3 121.96(17) . 1_655
N1 La1 S2 86.47(18) . .
N6 La1 S2 68.50(17) . .
N3 La1 S2 129.3(3) . .
N5 La1 S2 84.12(17) . .
N2 La1 S2 139.69(16) . .
N4 La1 S2 74.38(17) . .
S3 La1 S2 139.13(6) 1_655 .
N1 La1 S1 74.77(18) . .
N6 La1 S1 131.22(19) . .
N3 La1 S1 74.3(3) . .
N5 La1 S1 143.32(18) . .
N2 La1 S1 71.53(16) . .
N4 La1 S1 82.25(19) . .
S3 La1 S1 138.83(7) 1_655 .
S2 La1 S1 75.64(6) . .
C1 N1 La1 116.4(6) . .
C1 N1 H1A 108.2 . .
La1 N1 H1A 108.2 . .
C1 N1 H1B 108.2 . .
La1 N1 H1B 108.2 . .
H1A N1 H1B 107.4 . .
C2 N2 C3 115.1(8) . .
C2 N2 La1 115.6(5) . .
C3 N2 La1 116.2(6) . .
C2 N2 H2 102.2 . .
C3 N2 H2 102.2 . .
La1 N2 H2 102.2 . .
C5 N3 C4 120.4(9) . .
C5 N3 La1 120.3(7) . .
C4 N3 La1 118.6(7) . .
C5 N3 H3 92.9 . .
C4 N3 H3 92.9 . .
La1 N3 H3 92.9 . .
C6 N4 C7 110.3(9) . .
C6 N4 La1 115.2(6) . .
C7 N4 La1 113.9(6) . .
C6 N4 H4 105.5 . .
C7 N4 H4 105.5 . .
La1 N4 H4 105.5 . .
C8 N5 C9 109.5(10) . .
C8 N5 La1 114.4(6) . .
C9 N5 La1 111.1(6) . .
C8 N5 H5 107.2 . .
C9 N5 H5 107.2 . .
La1 N5 H5 107.2 . .
C10 N6 La1 116.0(6) . .
C10 N6 H6A 108.3 . .
La1 N6 H6A 108.3 . .
C10 N6 H6B 108.3 . .
La1 N6 H6B 108.3 . .
H6A N6 H6B 107.4 . .
N1 C1 C2 110.8(8) . .
N1 C1 H1C 109.5 . .
C2 C1 H1C 109.5 . .
N1 C1 H1D 109.5 . .
C2 C1 H1D 109.5 . .
H1C C1 H1D 108.1 . .
N2 C2 C1 111.3(8) . .
N2 C2 H2A 109.4 . .
C1 C2 H2A 109.4 . .
N2 C2 H2B 109.4 . .
C1 C2 H2B 109.4 . .
H2A C2 H2B 108.0 . .
N2 C3 C4 112.2(8) . .
N2 C3 H3A 109.2 . .
C4 C3 H3A 109.2 . .
N2 C3 H3B 109.2 . .
C4 C3 H3B 109.2 . .
H3A C3 H3B 107.9 . .
N3 C4 C3 110.8(11) . .
N3 C4 H4A 109.5 . .
C3 C4 H4A 109.5 . .
N3 C4 H4B 109.5 . .
C3 C4 H4B 109.5 . .
H4A C4 H4B 108.1 . .
N3 C5 C6 115.6(10) . .
N3 C5 H5A 108.4 . .
C6 C5 H5A 108.4 . .
N3 C5 H5B 108.4 . .
C6 C5 H5B 108.4 . .
H5A C5 H5B 107.4 . .
N4 C6 C5 114.7(9) . .
N4 C6 H6C 108.6 . .
C5 C6 H6C 108.6 . .
N4 C6 H6D 108.6 . .
C5 C6 H6D 108.6 . .
H6C C6 H6D 107.6 . .
N4 C7 C8 116.4(9) . .
N4 C7 H7A 108.2 . .
C8 C7 H7A 108.2 . .
N4 C7 H7B 108.2 . .
C8 C7 H7B 108.2 . .
H7A C7 H7B 107.3 . .
N5 C8 C7 109.5(11) . .
N5 C8 H8A 109.8 . .
C7 C8 H8A 109.8 . .
N5 C8 H8B 109.8 . .
C7 C8 H8B 109.8 . .
H8A C8 H8B 108.2 . .
C10 C9 N5 115.3(10) . .
C10 C9 H9A 108.5 . .
N5 C9 H9A 108.5 . .
C10 C9 H9B 108.5 . .
N5 C9 H9B 108.5 . .
H9A C9 H9B 107.5 . .
N6 C10 C9 109.4(11) . .
N6 C10 H10A 109.8 . .
C9 C10 H10A 109.8 . .
N6 C10 H10B 109.8 . .
C9 C10 H10B 109.8 . .
H10A C10 H10B 108.2 . .

loop_
_geom_bond_atom_site_label_1
_geom_bond_atom_site_label_2
_geom_bond_distance
_geom_bond_site_symmetry_2
Sn1 S3 2.332(2) .
Sn1 S1 2.343(2) .
Sn1 S2 2.352(2) .
Sn1 S4 2.498(3) .
S1 La1 3.052(2) .
S2 La1 3.014(2) .
S3 La1 3.014(2) 1_455
S4 H1 1.1329 .
La1 N1 2.697(7) .
La1 N6 2.704(7) .
La1 N3 2.712(9) .
La1 N5 2.745(7) .
La1 N2 2.752(7) .
La1 N4 2.775(8) .
La1 S3 3.014(2) 1_655
N1 C1 1.454(13) .
N1 H1A 0.9100 .
N1 H1B 0.9100 .
N2 C2 1.453(13) .
N2 C3 1.454(12) .
N2 H2 0.9200 .
N3 C5 1.388(16) .
N3 C4 1.425(16) .
N3 H3 0.9200 .
N4 C6 1.457(13) .
N4 C7 1.468(17) .
N4 H4 0.9200 .
N5 C8 1.418(15) .
N5 C9 1.512(17) .
N5 H5 0.9200 .
N6 C10 1.407(14) .
N6 H6A 0.9100 .
N6 H6B 0.9100 .
C1 C2 1.511(15) .
C1 H1C 0.9800 .
C1 H1D 0.9800 .
C2 H2A 0.9800 .
C2 H2B 0.9800 .
C3 C4 1.499(14) .
C3 H3A 0.9800 .
C3 H3B 0.9800 .
C4 H4A 0.9800 .
C4 H4B 0.9800 .
C5 C6 1.467(14) .
C5 H5A 0.9800 .
C5 H5B 0.9800 .
C6 H6C 0.9800 .
C6 H6D 0.9800 .
C7 C8 1.499(14) .
C7 H7A 0.9800 .
C7 H7B 0.9800 .
C8 H8A 0.9800 .
C8 H8B 0.9800 .
C9 C10 1.483(15) .
C9 H9A 0.9800 .
C9 H9B 0.9800 .
C10 H10A 0.9800 .
C10 H10B 0.9800 .

loop_
_geom_hbond_atom_site_label_D
_geom_hbond_atom_site_label_H
_geom_hbond_atom_site_label_A
_geom_hbond_distance_DH
_geom_hbond_distance_HA
_geom_hbond_distance_DA
_geom_hbond_angle_DHA
_geom_hbond_site_symmetry_A
N6 H6B S3 0.91 2.87 3.498(8) 127.8 2_565
N6 H6A S2 0.91 3.00 3.755(9) 141.9 2_565
N5 H5 S4 0.92 2.96 3.859(9) 164.5 1_655
N4 H4 S4 0.92 2.97 3.820(8) 154.4 .
N3 H3 S1 0.92 2.80 3.492(14) 133.3 .
N2 H2 S3 0.92 2.60 3.204(8) 124.2 1_655
N1 H1A S2 0.91 2.64 3.488(8) 154.9 2_565
C5 H5A S1 0.98 2.93 3.898(13) 170.2 2_566
C10 H10A S3 0.98 2.96 3.648(13) 127.8 2_565
C10 H10B S2 0.98 2.89 3.500(14) 120.9 .

loop_
_geom_torsion_atom_site_label_1
_geom_torsion_atom_site_label_2
_geom_torsion_atom_site_label_3
_geom_torsion_atom_site_label_4
_geom_torsion
_geom_torsion_site_symmetry_1
_geom_torsion_site_symmetry_2
_geom_torsion_site_symmetry_3
_geom_torsion_site_symmetry_4
S3 Sn1 S1 La1 -135.52(7) . . . .
S2 Sn1 S1 La1 -7.39(7) . . . .
S4 Sn1 S1 La1 103.69(9) . . . .
S3 Sn1 S2 La1 138.12(7) . . . .
S1 Sn1 S2 La1 7.49(8) . . . .
S4 Sn1 S2 La1 -103.45(9) . . . .
S1 Sn1 S3 La1 -116.58(12) . . . 1_455
S2 Sn1 S3 La1 119.76(12) . . . 1_455
S4 Sn1 S3 La1 2.79(16) . . . 1_455
Sn1 S2 La1 N1 -80.90(18) . . . .
Sn1 S2 La1 N6 -152.0(2) . . . .
Sn1 S2 La1 N3 49.4(4) . . . .
Sn1 S2 La1 N5 143.4(2) . . . .
Sn1 S2 La1 N2 -41.9(2) . . . .
Sn1 S2 La1 N4 80.1(2) . . . .
Sn1 S2 La1 S3 -158.80(7) . . . 1_655
Sn1 S2 La1 S1 -5.73(6) . . . .
Sn1 S1 La1 N1 95.98(19) . . . .
Sn1 S1 La1 N6 49.1(2) . . . .
Sn1 S1 La1 N3 -133.0(2) . . . .
Sn1 S1 La1 N5 -52.9(3) . . . .
Sn1 S1 La1 N2 162.01(18) . . . .
Sn1 S1 La1 N4 -70.02(18) . . . .
Sn1 S1 La1 S3 158.99(7) . . . 1_655
Sn1 S1 La1 S2 5.75(6) . . . .
N6 La1 N1 C1 -121.0(7) . . . .
N3 La1 N1 C1 34.9(8) . . . .
N5 La1 N1 C1 -111.3(7) . . . .
N2 La1 N1 C1 17.7(6) . . . .
N4 La1 N1 C1 126.5(7) . . . .
S3 La1 N1 C1 -49.4(6) 1_655 . . .
S2 La1 N1 C1 170.5(6) . . . .
S1 La1 N1 C1 94.5(6) . . . .
N1 La1 N2 C2 11.7(6) . . . .
N6 La1 N2 C2 57.3(7) . . . .
N3 La1 N2 C2 -151.9(8) . . . .
N5 La1 N2 C2 139.2(6) . . . .
N4 La1 N2 C2 -137.9(6) . . . .
S3 La1 N2 C2 107.7(6) 1_655 . . .
S2 La1 N2 C2 -33.1(7) . . . .
S1 La1 N2 C2 -70.2(6) . . . .
N1 La1 N2 C3 151.2(7) . . . .
N6 La1 N2 C3 -163.2(7) . . . .
N3 La1 N2 C3 -12.4(7) . . . .
N5 La1 N2 C3 -81.3(7) . . . .
N4 La1 N2 C3 1.6(8) . . . .
S3 La1 N2 C3 -112.9(7) 1_655 . . .
S2 La1 N2 C3 106.3(7) . . . .
S1 La1 N2 C3 69.2(7) . . . .
N1 La1 N3 C5 156.7(12) . . . .
N6 La1 N3 C5 -86.7(15) . . . .
N5 La1 N3 C5 -46.7(14) . . . .
N2 La1 N3 C5 174.1(15) . . . .
N4 La1 N3 C5 7.5(12) . . . .
S3 La1 N3 C5 -120.7(14) 1_655 . . .
S2 La1 N3 C5 41.3(15) . . . .
S1 La1 N3 C5 97.0(14) . . . .
N1 La1 N3 C4 -33.2(14) . . . .
N6 La1 N3 C4 83.4(14) . . . .
N5 La1 N3 C4 123.4(12) . . . .
N2 La1 N3 C4 -15.9(11) . . . .
N4 La1 N3 C4 177.5(14) . . . .
S3 La1 N3 C4 49.4(12) 1_655 . . .
S2 La1 N3 C4 -148.7(11) . . . .
S1 La1 N3 C4 -93.0(12) . . . .
N1 La1 N4 C6 -93.6(9) . . . .
N6 La1 N4 C6 165.0(7) . . . .
N3 La1 N4 C6 13.9(8) . . . .
N5 La1 N4 C6 129.0(8) . . . .
N2 La1 N4 C6 -0.1(8) . . . .
S3 La1 N4 C6 81.7(8) 1_655 . . .
S2 La1 N4 C6 -139.6(8) . . . .
S1 La1 N4 C6 -62.4(7) . . . .
N1 La1 N4 C7 137.4(8) . . . .
N6 La1 N4 C7 36.0(8) . . . .
N3 La1 N4 C7 -115.1(9) . . . .
N5 La1 N4 C7 0.0(8) . . . .
N2 La1 N4 C7 -129.1(8) . . . .
S3 La1 N4 C7 -47.3(8) 1_655 . . .
S2 La1 N4 C7 91.4(8) . . . .
S1 La1 N4 C7 168.6(8) . . . .
N1 La1 N5 C8 -126.9(9) . . . .
N6 La1 N5 C8 -116.7(9) . . . .
N3 La1 N5 C8 81.2(9) . . . .
N2 La1 N5 C8 137.2(8) . . . .
N4 La1 N5 C8 27.6(9) . . . .
S3 La1 N5 C8 167.3(9) 1_655 . . .
S2 La1 N5 C8 -47.8(9) . . . .
S1 La1 N5 C8 8.4(10) . . . .
N1 La1 N5 C9 -2.4(9) . . . .
N6 La1 N5 C9 7.8(8) . . . .
N3 La1 N5 C9 -154.3(8) . . . .
N2 La1 N5 C9 -98.3(8) . . . .
N4 La1 N5 C9 152.2(9) . . . .
S3 La1 N5 C9 -68.2(8) 1_655 . . .
S2 La1 N5 C9 76.7(8) . . . .
S1 La1 N5 C9 133.0(8) . . . .
N1 La1 N6 C10 -166.3(9) . . . .
N3 La1 N6 C10 66.5(11) . . . .
N5 La1 N6 C10 21.3(9) . . . .
N2 La1 N6 C10 151.5(9) . . . .
N4 La1 N6 C10 -14.1(10) . . . .
S3 La1 N6 C10 102.8(9) 1_655 . . .
S2 La1 N6 C10 -72.6(9) . . . .
S1 La1 N6 C10 -118.2(9) . . . .
La1 N1 C1 C2 -44.7(10) . . . .
C3 N2 C2 C1 -178.5(9) . . . .
La1 N2 C2 C1 -38.6(10) . . . .
N1 C1 C2 N2 54.9(11) . . . .
C2 N2 C3 C4 177.7(10) . . . .
La1 N2 C3 C4 38.1(12) . . . .
C5 N3 C4 C3 -148.7(15) . . . .
La1 N3 C4 C3 41.3(17) . . . .
N2 C3 C4 N3 -51.7(16) . . . .
C4 N3 C5 C6 162.0(15) . . . .
La1 N3 C5 C6 -28(2) . . . .
C7 N4 C6 C5 97.1(13) . . . .
La1 N4 C6 C5 -33.7(14) . . . .
N3 C5 C6 N4 41.2(19) . . . .
C6 N4 C7 C8 -157.9(12) . . . .
La1 N4 C7 C8 -26.5(15) . . . .
C9 N5 C8 C7 -176.8(11) . . . .
La1 N5 C8 C7 -51.4(14) . . . .
N4 C7 C8 N5 52.5(17) . . . .
C8 N5 C9 C10 91.1(15) . . . .
La1 N5 C9 C10 -36.2(16) . . . .
La1 N6 C10 C9 -47.7(15) . . . .
N5 C9 C10 N6 56.7(18) . . . .
